data_7153261
loop_
_publ_author_name
'Yu, Sun-Chol'
'Kuhn, Hartmut'
'Daniliuc, Constantin-Gabriel'
'Ivanov, Igor'
'Jones, Peter G.'
'du Mont, Wolf-Walther'

_publ_section_title
;
 5-Selenization of salicylic acid derivatives yielded isoform-specific
 5-lipoxygenase inhibitors.
;
_journal_issue 4
_journal_name_full 'Organic &amp; biomolecular chemistry'
_journal_page_first 828
_journal_page_last 834
_journal_paper_doi 10.1039/b918778b
_journal_volume 8
_journal_year 2010
_chemical_formula_sum 'C9 H10 O5 Se'
_chemical_formula_weight 277.13
_chemical_name_systematic
;
?
;
_space_group_IT_number 14
_symmetry_cell_setting monoclinic
_symmetry_space_group_name_Hall '-P 2ybc'
_symmetry_space_group_name_H-M 'P 1 21/c 1'
_atom_sites_solution_hydrogens geom
_atom_sites_solution_primary direct
_atom_sites_solution_secondary difmap
_audit_creation_method SHELXL-97
_cell_angle_alpha 90.00
_cell_angle_beta 110.947(4)
_cell_angle_gamma 90.00
_cell_formula_units_Z 4
_cell_length_a 11.9653(4)
_cell_length_b 5.1029(2)
_cell_length_c 17.4167(8)
_cell_measurement_reflns_used 9890
_cell_measurement_temperature 100(2)
_cell_measurement_theta_max 30.7571
_cell_measurement_theta_min 2.4987
_cell_volume 993.14(7)
_computing_cell_refinement
;
CrysAlisPro, Oxford Diffraction Ltd.,
Version 1.171.33.40 (release 27-04-2009 CrysAlis171 .NET)
(compiled Apr 27 2009,10:20:11)
;
_computing_data_collection
;
CrysAlisPro, Oxford Diffraction Ltd.,
Version 1.171.33.40 (release 27-04-2009 CrysAlis171 .NET)
(compiled Apr 27 2009,10:20:11)
;
_computing_data_reduction
;
CrysAlisPro, Oxford Diffraction Ltd.,
Version 1.171.33.40 (release 27-04-2009 CrysAlis171 .NET)
(compiled Apr 27 2009,10:20:11)
;
_computing_molecular_graphics 'Bruker XP'
_computing_publication_material SHELXL-97
_computing_structure_refinement 'SHELXL-97 (Sheldrick, 1997)'
_computing_structure_solution 'SHELXS-97 (Sheldrick, 1990)'
_diffrn_ambient_temperature 100(2)
_diffrn_detector_area_resol_mean 16.1419
_diffrn_measured_fraction_theta_full 0.998
_diffrn_measured_fraction_theta_max 0.998
_diffrn_measurement_device_type 'Xcalibur, Eos'
_diffrn_measurement_method '\w scans'
_diffrn_radiation_monochromator graphite
_diffrn_radiation_source 'Enhance (Mo) X-ray Source'
_diffrn_radiation_type 'Mo K\a'
_diffrn_radiation_wavelength 0.71073
_diffrn_reflns_av_R_equivalents 0.0368
_diffrn_reflns_av_sigmaI/netI 0.0368
_diffrn_reflns_limit_h_max 16
_diffrn_reflns_limit_h_min -16
_diffrn_reflns_limit_k_max 6
_diffrn_reflns_limit_k_min -6
_diffrn_reflns_limit_l_max 23
_diffrn_reflns_limit_l_min -23
_diffrn_reflns_number 22715
_diffrn_reflns_theta_full 29.11
_diffrn_reflns_theta_max 29.11
_diffrn_reflns_theta_min 2.50
_exptl_absorpt_coefficient_mu 3.779
_exptl_absorpt_correction_T_max 1.00000
_exptl_absorpt_correction_T_min 0.78098
_exptl_absorpt_correction_type multi-scan
_exptl_absorpt_process_details
;
CrysAlisPro, Oxford Diffraction Ltd.,
Version 1.171.33.40 (release 27-04-2009 CrysAlis171 .NET)
(compiled Apr 27 2009,10:20:11)
;
_exptl_crystal_colour colourless
_exptl_crystal_density_diffrn 1.853
_exptl_crystal_density_method 'not measured'
_exptl_crystal_description needle
_exptl_crystal_F_000 552
_exptl_crystal_size_max 0.21
_exptl_crystal_size_mid 0.11
_exptl_crystal_size_min 0.11
_refine_diff_density_max 0.535
_refine_diff_density_min -0.268
_refine_diff_density_rms 0.069
_refine_ls_extinction_method none
_refine_ls_goodness_of_fit_ref 0.928
_refine_ls_hydrogen_treatment 'rigid methyls, others riding'
_refine_ls_matrix_type full
_refine_ls_number_parameters 154
_refine_ls_number_reflns 2658
_refine_ls_number_restraints 16
_refine_ls_restrained_S_all 0.927
_refine_ls_R_factor_all 0.0299
_refine_ls_R_factor_gt 0.0208
_refine_ls_shift/su_max 0.000
_refine_ls_shift/su_mean 0.000
_refine_ls_structure_factor_coef Fsqd
_refine_ls_weighting_details 'calc w=1/[\s^2^(Fo^2^)+(0.0247P)^2^+0.0000P] where P=(Fo^2^+2Fc^2^)/3'
_refine_ls_weighting_scheme calc
_refine_ls_wR_factor_gt 0.0456
_refine_ls_wR_factor_ref 0.0463
_reflns_number_gt 2112
_reflns_number_total 2658
_reflns_threshold_expression >2sigma(I)
_cod_data_source_file b918778b.txt
_cod_data_source_block 3d
_cod_original_sg_symbol_H-M 'P 21/c'
_cod_database_code 7153261

loop_
_symmetry_equiv_pos_as_xyz
'x, y, z'
'-x, y+1/2, -z+1/2'
'-x, -y, -z'
'x, -y-1/2, z-1/2'

loop_
_atom_site_label
_atom_site_type_symbol
_atom_site_fract_x
_atom_site_fract_y
_atom_site_fract_z
_atom_site_U_iso_or_equiv
_atom_site_adp_type
_atom_site_occupancy
_atom_site_symmetry_multiplicity
_atom_site_calc_flag
_atom_site_refinement_flags
_atom_site_disorder_assembly
_atom_site_disorder_group
Se Se 0.126900(15) 0.60107(3) 0.247033(11) 0.01448(6) Uani 1 1 d . . .
O1 O 0.04849(11) 0.5568(2) 0.30808(7) 0.0186(3) Uani 1 1 d . . .
O2 O 0.04095(12) 0.4651(3) 0.15242(8) 0.0195(3) Uani 1 1 d D . .
H02 H 0.013(2) 0.344(4) 0.1601(15) 0.038(8) Uiso 1 1 d D . .
O4 O 0.41205(13) -0.3193(3) 0.49810(8) 0.0301(3) Uani 1 1 d . . .
O5 O 0.50103(12) -0.2479(3) 0.38015(9) 0.0255(3) Uani 1 1 d D . .
H05 H 0.501(2) -0.297(5) 0.4198(12) 0.037(8) Uiso 1 1 d D . .
C1 C 0.24120(15) 0.3201(3) 0.28824(11) 0.0147(4) Uani 1 1 d . . .
C2 C 0.24383(15) 0.1831(3) 0.35729(11) 0.0159(4) Uani 1 1 d . . .
H2 H 0.1874 0.2217 0.3826 0.019 Uiso 1 1 calc R . .
C3 C 0.32990(15) -0.0130(4) 0.39002(11) 0.0158(4) Uani 1 1 d . . .
C4 C 0.41344(15) -0.0668(3) 0.35219(11) 0.0176(4) Uani 1 1 d . . .
C5 C 0.40670(16) 0.0681(4) 0.28080(12) 0.0198(4) Uani 1 1 d . . .
H5 H 0.4606 0.0265 0.2536 0.024 Uiso 1 1 calc R . .
C6 C 0.32206(15) 0.2615(4) 0.24977(11) 0.0174(4) Uani 1 1 d . . .
H6 H 0.3189 0.3552 0.2019 0.021 Uiso 1 1 calc R . .
C7 C 0.33380(17) -0.1624(4) 0.46370(11) 0.0216(4) Uani 1 1 d . A .
O3 O 0.24293(12) -0.1064(3) 0.48761(8) 0.0315(3) Uani 1 1 d D . .
C8 C 0.2331(3) -0.2310(7) 0.56032(16) 0.0288(8) Uani 0.812(7) 1 d PDU A 1
H8A H 0.1829 -0.1223 0.5823 0.035 Uiso 0.812(7) 1 calc PR A 1
H8B H 0.3134 -0.2482 0.6035 0.035 Uiso 0.812(7) 1 calc PR A 1
C9 C 0.1779(4) -0.4956(7) 0.53721(17) 0.0397(10) Uani 0.812(7) 1 d PDU A 1
H9A H 0.1047 -0.4803 0.4886 0.060 Uiso 0.812(7) 1 calc PR A 1
H9B H 0.1585 -0.5683 0.5830 0.060 Uiso 0.812(7) 1 calc PR A 1
H9C H 0.2345 -0.6119 0.5248 0.060 Uiso 0.812(7) 1 calc PR A 1
C8' C 0.2459(10) -0.326(3) 0.5477(8) 0.022(3) Uiso 0.188(7) 1 d PDU A 2
H8'1 H 0.2884 -0.4805 0.5374 0.026 Uiso 0.188(7) 1 calc PR A 2
H8'2 H 0.2875 -0.2668 0.6050 0.026 Uiso 0.188(7) 1 calc PR A 2
C9' C 0.1192(11) -0.392(3) 0.5338(7) 0.030(3) Uiso 0.188(7) 1 d PDU A 2
H9'1 H 0.1164 -0.5477 0.5661 0.046 Uiso 0.188(7) 1 calc PR A 2
H9'2 H 0.0766 -0.4279 0.4753 0.046 Uiso 0.188(7) 1 calc PR A 2
H9'3 H 0.0812 -0.2446 0.5509 0.046 Uiso 0.188(7) 1 calc PR A 2

loop_
_atom_site_aniso_label
_atom_site_aniso_U_11
_atom_site_aniso_U_22
_atom_site_aniso_U_33
_atom_site_aniso_U_23
_atom_site_aniso_U_13
_atom_site_aniso_U_12
Se 0.01563(9) 0.01189(9) 0.01573(9) 0.00091(8) 0.00538(6) -0.00009(8)
O1 0.0222(7) 0.0180(7) 0.0183(7) 0.0025(5) 0.0103(5) 0.0032(5)
O2 0.0222(7) 0.0186(8) 0.0168(7) 0.0009(6) 0.0058(6) -0.0032(6)
O4 0.0402(8) 0.0240(8) 0.0205(7) 0.0055(6) 0.0039(7) 0.0117(7)
O5 0.0236(7) 0.0238(8) 0.0266(9) 0.0041(7) 0.0059(7) 0.0103(6)
C1 0.0133(8) 0.0114(9) 0.0170(9) 0.0005(7) 0.0028(7) -0.0002(7)
C2 0.0151(8) 0.0153(9) 0.0160(9) -0.0028(7) 0.0041(7) -0.0013(7)
C3 0.0175(9) 0.0132(9) 0.0135(9) 0.0003(7) 0.0016(7) -0.0012(7)
C4 0.0143(8) 0.0118(9) 0.0222(9) -0.0028(7) 0.0012(7) 0.0016(7)
C5 0.0174(9) 0.0189(10) 0.0255(10) -0.0011(8) 0.0104(7) 0.0013(8)
C6 0.0167(9) 0.0170(10) 0.0192(9) 0.0031(7) 0.0071(7) -0.0027(8)
C7 0.0269(10) 0.0180(11) 0.0154(9) -0.0019(8) 0.0023(8) -0.0008(8)
O3 0.0309(8) 0.0440(10) 0.0213(7) 0.0149(7) 0.0113(6) 0.0047(7)
C8 0.0465(18) 0.0300(18) 0.0157(14) 0.0064(12) 0.0182(12) 0.0127(14)
C9 0.052(2) 0.0457(19) 0.0248(15) 0.0097(14) 0.0178(14) -0.0032(18)

loop_
_atom_type_symbol
_atom_type_description
_atom_type_scat_dispersion_real
_atom_type_scat_dispersion_imag
_atom_type_scat_source
C C 0.0033 0.0016 'International Tables Vol C Tables 4.2.6.8 and 6.1.1.4'
H H 0.0000 0.0000 'International Tables Vol C Tables 4.2.6.8 and 6.1.1.4'
O O 0.0106 0.0060 'International Tables Vol C Tables 4.2.6.8 and 6.1.1.4'
Se Se -0.0929 2.2259 'International Tables Vol C Tables 4.2.6.8 and 6.1.1.4'

loop_
_geom_angle_atom_site_label_1
_geom_angle_atom_site_label_2
_geom_angle_atom_site_label_3
_geom_angle
O1 Se O2 105.82(6)
O1 Se C1 98.48(7)
O2 Se C1 98.95(7)
C2 C1 C6 120.46(16)
C2 C1 Se 119.42(13)
C6 C1 Se 120.10(13)
C1 C2 C3 119.97(16)
C2 C3 C4 119.36(16)
C2 C3 C7 120.74(16)
C4 C3 C7 119.91(16)
O5 C4 C5 116.63(17)
O5 C4 C3 123.65(17)
C5 C4 C3 119.72(16)
C6 C5 C4 120.13(17)
C5 C6 C1 120.30(17)
O4 C7 O3 124.10(18)
O4 C7 C3 123.18(18)
O3 C7 C3 112.72(16)
C7 O3 C8 120.53(19)
C7 O3 C8' 103.7(5)
C8 O3 C8' 22.1(5)
O3 C8 C9 109.0(2)
C9' C8' O3 106.5(9)

loop_
_geom_bond_atom_site_label_1
_geom_bond_atom_site_label_2
_geom_bond_distance
Se O1 1.6659(11)
Se O2 1.7442(13)
Se C1 1.9339(17)
O4 C7 1.215(2)
O5 C4 1.351(2)
C1 C2 1.381(2)
C1 C6 1.392(2)
C2 C3 1.403(2)
C3 C4 1.407(2)
C3 C7 1.479(3)
C4 C5 1.398(3)
C5 C6 1.378(2)
C7 O3 1.327(2)
O3 C8 1.459(3)
O3 C8' 1.524(11)
C8 C9 1.494(4)
C8' C9' 1.486(13)

loop_
_geom_hbond_atom_site_label_D
_geom_hbond_atom_site_label_H
_geom_hbond_atom_site_label_A
_geom_hbond_distance_DH
_geom_hbond_distance_HA
_geom_hbond_distance_DA
_geom_hbond_angle_DHA
_geom_hbond_site_symmetry_A
O2 H02 Se 0.741(19) 2.98(2) 3.6147(14) 146(2) 2_545
O2 H02 O1 0.741(19) 1.810(19) 2.5470(18) 173(3) 2_545
O5 H05 O4 0.737(19) 2.43(2) 2.980(2) 133(2) 3_646
C8 H8A Se 0.99 3.17 3.948(3) 136.3 4_566
C8 H8A O2 0.99 2.55 3.512(4) 164.1 4_566
C9 H9C O3 0.98 2.62 3.398(4) 136.8 1_545

loop_
_geom_torsion_atom_site_label_1
_geom_torsion_atom_site_label_2
_geom_torsion_atom_site_label_3
_geom_torsion_atom_site_label_4
_geom_torsion
O1 Se C1 C2 -7.63(15)
O2 Se C1 C2 -115.24(14)
O1 Se C1 C6 174.04(14)
O2 Se C1 C6 66.43(15)
C6 C1 C2 C3 1.3(3)
Se C1 C2 C3 -177.06(13)
C1 C2 C3 C4 0.4(3)
C1 C2 C3 C7 -179.76(16)
C2 C3 C4 O5 178.60(17)
C7 C3 C4 O5 -1.2(3)
C2 C3 C4 C5 -2.5(3)
C7 C3 C4 C5 177.65(17)
O5 C4 C5 C6 -178.06(16)
C3 C4 C5 C6 3.0(3)
C4 C5 C6 C1 -1.3(3)
C2 C1 C6 C5 -0.8(3)
Se C1 C6 C5 177.49(14)
C2 C3 C7 O4 -174.05(18)
C4 C3 C7 O4 5.8(3)
C2 C3 C7 O3 6.1(2)
C4 C3 C7 O3 -174.12(16)
O4 C7 O3 C8 1.4(3)
C3 C7 O3 C8 -178.7(2)
O4 C7 O3 C8' -14.1(6)
C3 C7 O3 C8' 165.8(6)
C7 O3 C8 C9 -82.1(3)
C8' O3 C8 C9 -38.4(12)
C7 O3 C8' C9' -142.1(10)
C8 O3 C8' C9' 75.7(15)
